data_7218222
loop_
_publ_author_name
'Pfeiffer, Constance R.'
'Fowler, Drew A.'
'Teat, Simon'
'Atwood, Jerry L.'

_publ_section_title
;
 Cocrystallization of pyrogallol[4]arenes with 1-(2-pyridylazo)-2-naphthol
;
_journal_issue 47
_journal_name_full CrystEngComm
_journal_page_first 10760
_journal_paper_doi 10.1039/C4CE01768D
_journal_volume 16
_journal_year 2014
_chemical_formula_moiety 'C40 H48 O16, C15 H11 O1 N3, C2 H6 O1'
_chemical_formula_sum 'C57 H65 N3 O18'
_chemical_formula_weight 1080.12
_chemical_name_common 'C-propylpyrogallol[4]arene with 1-(2-pyridylazo)-2-napthol'
_space_group_IT_number 2
_symmetry_cell_setting triclinic
_symmetry_Int_Tables_number 2
_symmetry_space_group_name_Hall '-P 1'
_symmetry_space_group_name_H-M 'P -1'
_atom_sites_solution_hydrogens geom
_atom_sites_solution_primary direct
_atom_sites_solution_secondary difmap
_audit_creation_method SHELXL-97
_cell_angle_alpha 84.294(2)
_cell_angle_beta 85.839(2)
_cell_angle_gamma 63.720(2)
_cell_formula_units_Z 2
_cell_length_a 11.8485(16)
_cell_length_b 12.7498(17)
_cell_length_c 18.287(2)
_cell_measurement_reflns_used 5271
_cell_measurement_temperature 100(2)
_cell_measurement_theta_max 31.2
_cell_measurement_theta_min 3.2
_cell_volume 2463.5(5)
_computing_cell_refinement 'APEX2 (Bruker AXS, 2008)'
_computing_data_collection 'APEX2 (Bruker AXS, 2008)'
_computing_data_reduction 'APEX2 (Bruker AXS, 2008)'
_computing_molecular_graphics 'X-SEED, Barbour, 2001'
_computing_publication_material 'CIFTAB (Sheldrick, 2013)'
_computing_structure_refinement 'SHELXL-1997 (Sheldrick, 1997)'
_computing_structure_solution 'SHELXS-1997 (Sheldrick, 1997)'
_diffrn_ambient_temperature 100(2)
_diffrn_measured_fraction_theta_full 0.989
_diffrn_measured_fraction_theta_max 0.989
_diffrn_measurement_device_type 'Bruker APEXII CCD diffractometer'
_diffrn_measurement_method '\w/\q scans'
_diffrn_radiation_monochromator graphite
_diffrn_radiation_type synchrotron
_diffrn_radiation_wavelength 0.77490
_diffrn_reflns_av_R_equivalents 0.0649
_diffrn_reflns_av_sigmaI/netI 0.0855
_diffrn_reflns_limit_h_max 16
_diffrn_reflns_limit_h_min -16
_diffrn_reflns_limit_k_max 17
_diffrn_reflns_limit_k_min -17
_diffrn_reflns_limit_l_max 25
_diffrn_reflns_limit_l_min -25
_diffrn_reflns_number 33711
_diffrn_reflns_theta_full 32.07
_diffrn_reflns_theta_max 32.07
_diffrn_reflns_theta_min 3.01
_diffrn_source 'Advanced Light Source Station 11.3.1'
_diffrn_standards_decay_% 0.0
_exptl_absorpt_coefficient_mu 0.131
_exptl_absorpt_correction_T_max 0.99
_exptl_absorpt_correction_T_min 0.91
_exptl_absorpt_correction_type multi-scan
_exptl_absorpt_process_details
;
 Data were corrected for decay and absorption using the program SADABS 
 (Sheldrick, G. M. (2003). SADABS. Version 2.10. University of
 G\"ottingen, Germany).
;
_exptl_crystal_colour orange
_exptl_crystal_density_diffrn 1.456
_exptl_crystal_density_method 'not measured'
_exptl_crystal_description prism
_exptl_crystal_F_000 1144
_exptl_crystal_size_max 0.13
_exptl_crystal_size_mid 0.05
_exptl_crystal_size_min 0.04
_refine_diff_density_max 0.803
_refine_diff_density_min -0.617
_refine_diff_density_rms 0.072
_refine_ls_extinction_method none
_refine_ls_goodness_of_fit_ref 1.039
_refine_ls_hydrogen_treatment mixed
_refine_ls_matrix_type full
_refine_ls_number_parameters 759
_refine_ls_number_reflns 13132
_refine_ls_number_restraints 2
_refine_ls_restrained_S_all 1.040
_refine_ls_R_factor_all 0.0863
_refine_ls_R_factor_gt 0.0631
_refine_ls_shift/su_max 0.085
_refine_ls_shift/su_mean 0.001
_refine_ls_structure_factor_coef Fsqd
_refine_ls_weighting_details 'calc w=1/[\s^2^(Fo^2^)+(0.0791P)^2^+1.0413P] where P=(Fo^2^+2Fc^2^)/3'
_refine_ls_weighting_scheme calc
_refine_ls_wR_factor_gt 0.1649
_refine_ls_wR_factor_ref 0.1850
_reflns_number_gt 9453
_reflns_number_total 13132
_reflns_threshold_expression >2sigma(I)
_cod_data_source_file c4ce01768d1.cif
_cod_data_source_block 2cp81h
_cod_depositor_comments 'Adding full bibliography for 7218212--7218223.cif.'
_cod_database_code 7218222

loop_
_symmetry_equiv_pos_as_xyz
'x, y, z'
'-x, -y, -z'

loop_
_atom_site_label
_atom_site_type_symbol
_atom_site_fract_x
_atom_site_fract_y
_atom_site_fract_z
_atom_site_U_iso_or_equiv
_atom_site_adp_type
_atom_site_occupancy
_atom_site_symmetry_multiplicity
_atom_site_calc_flag
_atom_site_refinement_flags
_atom_site_disorder_assembly
_atom_site_disorder_group
O1 O 0.75495(14) 0.65675(12) 0.95194(7) 0.0198(3) Uani 1 1 d . . .
H1 H 0.7861 0.6928 0.9733 0.024 Uiso 1 1 calc R . .
O2 O 0.89718(14) 0.77745(13) 0.88958(8) 0.0220(3) Uani 1 1 d . . .
H2 H 0.8409 0.8152 0.9202 0.026 Uiso 1 1 calc R . .
O9 O 1.04527(14) -0.09328(13) 0.81164(8) 0.0236(3) Uani 1 1 d . . .
H9 H 1.1178 -0.1342 0.8277 0.028 Uiso 1 1 d . . .
O3 O 0.95087(15) 0.77880(13) 0.74310(8) 0.0236(3) Uani 1 1 d . . .
H3 H 0.9674 0.8104 0.7763 0.028 Uiso 1 1 calc R . .
O11 O 0.92762(15) 0.19914(13) 1.02560(8) 0.0246(3) Uani 1 1 d . . .
H11 H 0.9326 0.2525 1.0466 0.029 Uiso 1 1 calc R . .
O7 O 1.27247(13) 0.01751(13) 0.61616(9) 0.0251(3) Uani 1 1 d . . .
H7 H 1.3298 -0.0464 0.6325 0.030 Uiso 1 1 calc R . .
O12 O 0.80003(15) 0.43287(13) 1.00093(8) 0.0240(3) Uani 1 1 d . . .
H12 H 0.7779 0.5024 0.9837 0.029 Uiso 1 1 calc R . .
O6 O 1.30754(13) 0.21616(13) 0.60620(9) 0.0254(3) Uani 1 1 d . . .
H6 H 1.2887 0.1601 0.6052 0.030 Uiso 1 1 calc R . .
O10 O 0.93801(15) 0.05082(12) 0.92933(9) 0.0264(3) Uani 1 1 d . . .
H10 H 0.9643 0.0402 0.9721 0.032 Uiso 0.50 1 calc PR A 1
O8 O 1.26752(14) -0.13956(13) 0.72460(9) 0.0303(4) Uani 1 1 d . . .
H8 H 1.2530 -0.1858 0.7555 0.036 Uiso 1 1 d . . .
O15 O 0.56728(14) 0.23723(13) 0.60433(9) 0.0279(3) Uani 1 1 d . . .
H15 H 0.6266 0.2404 0.5777 0.033 Uiso 1 1 d . . .
O4 O 1.14503(15) 0.59959(14) 0.67449(9) 0.0291(3) Uani 1 1 d . . .
H4 H 1.0789 0.6540 0.6903 0.035 Uiso 1 1 calc R . .
O5 O 1.33575(15) 0.39748(15) 0.65276(10) 0.0331(4) Uani 1 1 d . . .
H5 H 1.3911 0.3344 0.6375 0.040 Uiso 1 1 calc R . .
O1P O 0.68548(18) 1.13650(14) 1.05727(9) 0.0349(4) Uani 1 1 d . . .
N3P N 0.85153(16) 0.70954(14) 1.05815(9) 0.0200(3) Uani 1 1 d . . .
N2P N 0.78081(17) 0.91291(15) 1.05592(9) 0.0218(3) Uani 1 1 d . . .
H2P H 0.7835 0.9737 1.0733 0.026 Uiso 1 1 calc R . .
N1P N 0.71619(16) 0.92729(15) 0.99646(9) 0.0212(3) Uani 1 1 d . . .
O14 O 0.71667(18) 0.2488(2) 0.48302(11) 0.0309(4) Uani 0.80 1 d P B 1
H14 H 0.6621 0.2753 0.4506 0.037 Uiso 0.80 1 calc PR B 1
O13 O 0.48307(18) 0.83011(19) 0.62576(13) 0.0602(7) Uani 1 1 d . . .
C20 C 0.94317(17) 0.09505(16) 0.74385(10) 0.0161(3) Uani 1 1 d . . .
C15 C 0.95145(17) 0.17284(16) 0.68708(10) 0.0165(3) Uani 1 1 d . . .
H18 H 0.8803 0.2462 0.6783 0.020 Uiso 1 1 calc R . .
C3 C 0.78468(18) 0.66021(16) 0.87811(10) 0.0176(4) Uani 1 1 d . . .
C2 C 0.74216(17) 0.60347(16) 0.83341(10) 0.0164(3) Uani 1 1 d . . .
C1 C 0.77519(18) 0.60394(16) 0.75890(10) 0.0183(4) Uani 1 1 d . . .
H19 H 0.7488 0.5635 0.7283 0.022 Uiso 1 1 calc R . .
C13 C 1.07899(18) 0.33328(16) 0.59991(10) 0.0172(4) Uani 1 1 d . . .
C8 C 0.97875(18) 0.44311(16) 0.60959(10) 0.0181(4) Uani 1 1 d . . .
H16 H 0.8963 0.4552 0.5992 0.022 Uiso 1 1 calc R . .
C9 C 0.99473(18) 0.53555(16) 0.63384(10) 0.0185(4) Uani 1 1 d . . .
C22 C 0.74144(17) 0.33284(16) 0.83172(10) 0.0168(4) Uani 1 1 d . . .
H22 H 0.6997 0.3627 0.7865 0.020 Uiso 1 1 calc R . .
C19 C 1.04954(18) -0.01148(16) 0.75710(10) 0.0175(4) Uani 1 1 d . . .
C17 C 1.16431(18) 0.04238(17) 0.65814(11) 0.0192(4) Uani 1 1 d . . .
C4 C 0.85278(18) 0.72008(16) 0.84796(11) 0.0185(4) Uani 1 1 d . . .
C21 C 0.82054(17) 0.12597(16) 0.78880(10) 0.0165(3) Uani 1 1 d . . .
H21 H 0.8267 0.0521 0.8167 0.020 Uiso 1 1 calc R . .
C6 C 0.84541(18) 0.66125(16) 0.72711(10) 0.0183(4) Uani 1 1 d . . .
C27 C 0.73352(17) 0.41260(16) 0.88108(10) 0.0168(4) Uani 1 1 d . . .
C16 C 1.05931(17) 0.14783(16) 0.64268(10) 0.0166(4) Uani 1 1 d . . .
C14 C 1.06080(18) 0.23062(16) 0.57619(10) 0.0179(4) Uani 0.80 1 d P B 1
H20 H 1.1366 0.1847 0.5450 0.022 Uiso 0.80 1 calc PR B 1
C23 C 0.80743(17) 0.21137(16) 0.84512(10) 0.0166(3) Uani 1 1 d . . .
C18 C 1.16060(18) -0.03776(16) 0.71497(11) 0.0202(4) Uani 1 1 d . . .
C38 C 0.54224(18) 0.58423(17) 0.82044(11) 0.0208(4) Uani 0.50 1 d P C 1
H38A H 0.5058 0.6702 0.8088 0.025 Uiso 0.50 1 calc PR C 1
H38B H 0.5671 0.5463 0.7734 0.025 Uiso 0.50 1 calc PR C 1
C12 C 1.19979(18) 0.31789(17) 0.61481(11) 0.0196(4) Uani 1 1 d . B .
C5 C 0.88159(18) 0.72108(16) 0.77302(11) 0.0195(4) Uani 1 1 d . B .
C24 C 0.86905(18) 0.16873(16) 0.91181(10) 0.0176(4) Uani 1 1 d . . .
C32 C 0.94577(19) 0.26632(18) 0.52882(11) 0.0209(4) Uani 0.80 1 d P B 1
H32A H 0.8679 0.3082 0.5585 0.025 Uiso 0.80 1 calc PR B 1
H32B H 0.9485 0.3206 0.4869 0.025 Uiso 0.80 1 calc PR B 1
C25 C 0.86388(18) 0.24564(17) 0.96195(10) 0.0186(4) Uani 1 1 d . . .
C11P C 0.84437(18) 0.80126(17) 1.09085(11) 0.0196(4) Uani 1 1 d . . .
C26 C 0.79705(18) 0.36647(17) 0.94681(10) 0.0184(4) Uani 1 1 d . . .
C7 C 0.88572(19) 0.65440(17) 0.64579(11) 0.0203(4) Uani 1 1 d . B .
H17 H 0.9185 0.7143 0.6334 0.024 Uiso 1 1 calc R . .
C28 C 0.65990(18) 0.54538(16) 0.86605(10) 0.0170(4) Uani 0.50 1 d P C 1
H28 H 0.6287 0.5773 0.9152 0.020 Uiso 0.50 1 calc PR C 1
C11 C 1.21872(19) 0.40904(18) 0.63800(11) 0.0216(4) Uani 1 1 d . . .
C35 C 0.70746(18) 0.16991(17) 0.73855(11) 0.0188(4) Uani 1 1 d . . .
H35A H 0.6299 0.1870 0.7693 0.023 Uiso 1 1 calc R C .
H35B H 0.6981 0.2440 0.7109 0.023 Uiso 1 1 calc R . .
C10 C 1.1165(2) 0.51605(18) 0.64923(11) 0.0212(4) Uani 1 1 d . B .
C15P C 0.90481(19) 0.60361(18) 1.09582(11) 0.0229(4) Uani 1 1 d . . .
H15P H 0.9117 0.5371 1.0731 0.027 Uiso 1 1 calc R . .
C12P C 0.89224(19) 0.79182(19) 1.15993(11) 0.0228(4) Uani 1 1 d . . .
H12P H 0.8887 0.8588 1.1806 0.027 Uiso 1 1 calc R . .
C29 C 0.7732(2) 0.68827(18) 0.59720(11) 0.0244(4) Uani 1 1 d . . .
H29A H 0.7245 0.6447 0.6163 0.029 Uiso 1 1 calc R B .
H29B H 0.8037 0.6663 0.5466 0.029 Uiso 1 1 calc R . .
C2P C 0.6394(2) 1.03413(17) 0.97073(11) 0.0234(4) Uani 1 1 d . . .
C13P C 0.94472(19) 0.6830(2) 1.19730(11) 0.0245(4) Uani 1 1 d . . .
H13P H 0.9773 0.6737 1.2447 0.029 Uiso 1 1 calc R . .
C39 C 0.4421(2) 0.5530(2) 0.86039(13) 0.0267(4) Uani 0.50 1 d P C 1
H39A H 0.4694 0.4683 0.8563 0.032 Uiso 0.50 1 calc PR C 1
H39B H 0.4432 0.5638 0.9132 0.032 Uiso 0.50 1 calc PR C 1
C36 C 0.72109(19) 0.08143(18) 0.68409(12) 0.0229(4) Uani 1 1 d . C .
H36A H 0.7956 0.0681 0.6512 0.027 Uiso 1 1 calc R . .
H36B H 0.7358 0.0058 0.7115 0.027 Uiso 1 1 calc R . .
C14P C 0.94974(19) 0.58690(19) 1.16547(11) 0.0233(4) Uani 1 1 d . . .
H14P H 0.9833 0.5114 1.1910 0.028 Uiso 1 1 calc R . .
C3P C 0.56330(19) 1.04270(19) 0.90884(12) 0.0248(4) Uani 1 1 d . . .
C37 C 0.6058(2) 0.12188(19) 0.63770(12) 0.0244(4) Uani 1 1 d . . .
H37A H 0.6246 0.0671 0.5989 0.029 Uiso 1 1 calc R C .
H37B H 0.5355 0.1189 0.6692 0.029 Uiso 1 1 calc R . .
C33 C 0.9425(2) 0.1591(2) 0.49977(13) 0.0295(5) Uani 0.80 1 d P B 1
H33A H 1.0232 0.1152 0.4730 0.035 Uiso 0.80 1 calc PR B 1
H33B H 0.9367 0.1071 0.5423 0.035 Uiso 0.80 1 calc PR B 1
C8P C 0.4792(2) 1.1553(2) 0.87866(13) 0.0312(5) Uani 1 1 d . . .
C4P C 0.5667(2) 0.9444(2) 0.87955(12) 0.0279(5) Uani 1 1 d . . .
H4P H 0.6190 0.8683 0.9008 0.033 Uiso 1 1 calc R . .
C1P C 0.6249(2) 1.14189(19) 1.00270(13) 0.0283(5) Uani 1 1 d . . .
C5P C 0.4950(2) 0.9557(2) 0.82007(13) 0.0339(5) Uani 1 1 d . . .
H5P H 0.4997 0.8877 0.8003 0.041 Uiso 1 1 calc R . .
C34 C 0.8371(2) 0.1852(2) 0.44983(14) 0.0339(5) Uani 0.80 1 d P B 1
H34A H 0.8467 0.2310 0.4049 0.041 Uiso 0.80 1 calc PR B 1
H34B H 0.8428 0.1104 0.4349 0.041 Uiso 0.80 1 calc PR B 1
C30 C 0.6878(2) 0.8203(2) 0.59577(13) 0.0372(6) Uani 1 1 d . B .
H30A H 0.6797 0.8456 0.6461 0.045 Uiso 1 1 calc R . .
H30B H 0.7287 0.8620 0.5640 0.045 Uiso 1 1 calc R . .
C6P C 0.4159(2) 1.0670(3) 0.78918(14) 0.0379(6) Uani 1 1 d . . .
H6P H 0.3680 1.0749 0.7478 0.046 Uiso 1 1 calc R . .
C7P C 0.4077(2) 1.1648(2) 0.81864(14) 0.0378(6) Uani 1 1 d . . .
H7P H 0.3526 1.2403 0.7980 0.045 Uiso 1 1 calc R . .
C10P C 0.5379(2) 1.2525(2) 0.96868(15) 0.0355(6) Uani 1 1 d . . .
H10P H 0.5284 1.3234 0.9868 0.043 Uiso 1 1 calc R . .
C9P C 0.4697(2) 1.2573(2) 0.91162(16) 0.0386(6) Uani 1 1 d . . .
H9P H 0.4118 1.3323 0.8918 0.046 Uiso 1 1 calc R . .
C31 C 0.5584(2) 0.8565(3) 0.56841(15) 0.0471(7) Uani 1 1 d . . .
H31A H 0.5187 0.9416 0.5537 0.056 Uiso 1 1 calc R B .
H31B H 0.5641 0.8139 0.5248 0.056 Uiso 1 1 calc R . .
O1E O 0.4680(3) 0.6299(3) 0.62472(18) 0.0580(8) Uani 0.70 1 d P D 1
H1E H 0.4036 0.6212 0.6392 0.070 Uiso 0.70 1 calc PR D 1
O16 O 0.2639(3) 0.7382(3) 0.84724(17) 0.0283(7) Uani 0.50 1 d P C 1
H16A H 0.2844 0.7473 0.8883 0.034 Uiso 0.50 1 calc PR C 1
O16A O 0.3185(3) 0.6206(3) 0.7471(2) 0.0244(8) Uani 0.40 1 d P C 2
H16B H 0.2799 0.6021 0.7180 0.029 Uiso 0.40 1 calc PR C 2
C1E C 0.5720(5) 0.5150(4) 0.6095(3) 0.0514(11) Uani 0.70 1 d P D 1
H1E1 H 0.5431 0.4527 0.6131 0.062 Uiso 0.70 1 calc PR D 1
H1E2 H 0.6423 0.4923 0.6431 0.062 Uiso 0.70 1 calc PR D 1
C2E C 0.6111(4) 0.5416(4) 0.5271(2) 0.0624(11) Uani 0.70 1 d P D 1
H2E1 H 0.6816 0.4710 0.5099 0.094 Uiso 0.70 1 calc PR D 1
H2E2 H 0.6364 0.6053 0.5253 0.094 Uiso 0.70 1 calc PR D 1
H2E3 H 0.5392 0.5648 0.4955 0.094 Uiso 0.70 1 calc PR D 1
C40 C 0.3111(4) 0.6148(4) 0.8383(2) 0.0266(9) Uani 0.50 1 d P C 1
H40A H 0.3057 0.6028 0.7862 0.032 Uiso 0.50 1 calc PR C 1
H40B H 0.2593 0.5829 0.8687 0.032 Uiso 0.50 1 calc PR C 1
C40A C 0.3627(4) 0.5344(5) 0.8038(3) 0.0332(10) Uani 0.40 1 d P C 2
H40C H 0.4146 0.4586 0.7824 0.040 Uiso 0.40 1 calc PR C 2
H40D H 0.2897 0.5282 0.8303 0.040 Uiso 0.40 1 calc PR C 2
O1E' O 0.5947(12) 0.4680(12) 0.4638(7) 0.111(4) Uiso 0.15 1 d P E -2
H1E' H 0.6501 0.4921 0.4520 0.133 Uiso 0.15 1 d P F -2
C3F C 0.4915(10) 0.6633(9) 0.5325(7) 0.022(3) Uiso 0.15 1 d PD G 3
H3F1 H 0.4967 0.6998 0.5762 0.033 Uiso 0.15 1 d P H 3
H3F2 H 0.4155 0.6510 0.5364 0.033 Uiso 0.15 1 d P I 3
H3F3 H 0.4890 0.7147 0.4885 0.033 Uiso 0.15 1 d P J 3
O14A O 0.7432(14) 0.3084(13) 0.4390(8) 0.079(4) Uiso 0.20 1 d P B 2
H14A H 0.6926 0.3251 0.4766 0.095 Uiso 0.20 1 d P K 2
O16B O 0.4166(14) 0.4975(13) 0.7358(8) 0.026(3) Uiso 0.10 1 d P C 3
H16C H 0.4063 0.5567 0.7065 0.032 Uiso 0.10 1 d P L 3
C3E' C 0.6274(13) 0.4356(13) 0.6154(7) 0.024(3) Uiso 0.15 1 d PD E -2
H3E1 H 0.5785 0.4286 0.6591 0.036 Uiso 0.15 1 d P M -2
H3E2 H 0.6759 0.4775 0.6249 0.036 Uiso 0.15 1 d P N -2
H3E3 H 0.6859 0.3562 0.6009 0.036 Uiso 0.15 1 d P O -2
C2E' C 0.5375(16) 0.5035(15) 0.5516(8) 0.039(4) Uiso 0.15 1 d PD E -2
H2E4 H 0.5118 0.5882 0.5543 0.047 Uiso 0.15 1 calc PR E -2
H2E5 H 0.4606 0.4911 0.5600 0.047 Uiso 0.15 1 calc PR E -2
C14A C 1.06080(18) 0.23062(16) 0.57619(10) 0.0179(4) Uani 0.20 1 d P B 2
H23 H 1.1366 0.1847 0.5450 0.022 Uiso 0.20 1 calc PR B 2
C32A C 0.94577(19) 0.26632(18) 0.52882(11) 0.0209(4) Uani 0.20 1 d P B 2
H32C H 0.8679 0.3082 0.5585 0.025 Uiso 0.20 1 calc PR B 2
H32D H 0.9485 0.3206 0.4869 0.025 Uiso 0.20 1 calc PR B 2
C33A C 0.9425(2) 0.1591(2) 0.49977(13) 0.0295(5) Uani 0.20 1 d P B 2
H33C H 1.0232 0.1152 0.4730 0.035 Uiso 0.20 1 calc PR B 2
H33D H 0.9367 0.1071 0.5423 0.035 Uiso 0.20 1 calc PR B 2
C34A C 0.8371(2) 0.1852(2) 0.44983(14) 0.0339(5) Uani 0.20 1 d P B 2
H34C H 0.8743 0.1577 0.4011 0.041 Uiso 0.20 1 calc PR B 2
H34D H 0.7923 0.1381 0.4694 0.041 Uiso 0.20 1 calc PR B 2
C38A C 0.54224(18) 0.58423(17) 0.82044(11) 0.0208(4) Uani 0.40 1 d P C 2
H38C H 0.5058 0.6702 0.8088 0.025 Uiso 0.40 1 calc PR C 2
H38D H 0.5671 0.5463 0.7734 0.025 Uiso 0.40 1 calc PR C 2
C28A C 0.65990(18) 0.54538(16) 0.86605(10) 0.0170(4) Uani 0.40 1 d P C 2
H28A H 0.6287 0.5773 0.9152 0.020 Uiso 0.40 1 calc PR C 2
C39A C 0.4421(2) 0.5530(2) 0.86039(13) 0.0267(4) Uani 0.40 1 d P C 2
H39C H 0.3866 0.6170 0.8913 0.032 Uiso 0.40 1 calc PR C 2
H39D H 0.4832 0.4805 0.8929 0.032 Uiso 0.40 1 calc PR C 2
C40B C 0.3627(4) 0.5344(5) 0.8038(3) 0.0332(10) Uani 0.10 1 d P C 3
H40E H 0.3340 0.4764 0.8270 0.040 Uiso 0.10 1 calc PR C 3
H40F H 0.2865 0.6094 0.7953 0.040 Uiso 0.10 1 calc PR C 3
C2F C 0.6111(4) 0.5416(4) 0.5271(2) 0.0624(11) Uani 0.15 1 d PD G 3
H2F1 H 0.6232 0.4954 0.5752 0.075 Uiso 0.15 1 calc PR G 3
H2F2 H 0.6867 0.5550 0.5152 0.075 Uiso 0.15 1 calc PR G 3
O1F' O 0.5947(12) 0.4680(12) 0.4638(7) 0.111(4) Uiso 0.15 1 d P G 3
H1F' H 0.6536 0.3990 0.4659 0.133 Uiso 0.15 1 d P P 3
C38B C 0.54224(18) 0.58423(17) 0.82044(11) 0.0208(4) Uani 0.10 1 d P C 3
H38E H 0.5058 0.6702 0.8088 0.025 Uiso 0.10 1 calc PR C 3
H38F H 0.5671 0.5463 0.7734 0.025 Uiso 0.10 1 calc PR C 3
C28B C 0.65990(18) 0.54538(16) 0.86605(10) 0.0170(4) Uani 0.10 1 d P C 3
H28B H 0.6287 0.5773 0.9152 0.020 Uiso 0.10 1 calc PR C 3
C39B C 0.4421(2) 0.5530(2) 0.86039(13) 0.0267(4) Uani 0.10 1 d P C 3
H39E H 0.3866 0.6170 0.8913 0.032 Uiso 0.10 1 calc PR C 3
H39F H 0.4832 0.4805 0.8929 0.032 Uiso 0.10 1 calc PR C 3
H10' H 0.9648 0.0138 0.8915 0.051 Uiso 0.50 1 d P Q 2
H13 H 0.4618 0.7887 0.6015 0.050 Uiso 1 1 d . . .

loop_
_atom_site_aniso_label
_atom_site_aniso_U_11
_atom_site_aniso_U_22
_atom_site_aniso_U_33
_atom_site_aniso_U_23
_atom_site_aniso_U_13
_atom_site_aniso_U_12
O1 0.0256(7) 0.0229(7) 0.0151(6) -0.0018(5) 0.0002(5) -0.0145(6)
O2 0.0239(7) 0.0242(7) 0.0221(7) -0.0052(6) 0.0022(6) -0.0140(6)
O9 0.0214(7) 0.0228(7) 0.0264(7) 0.0093(6) -0.0043(6) -0.0114(6)
O3 0.0300(8) 0.0215(7) 0.0231(7) -0.0046(6) 0.0082(6) -0.0155(6)
O11 0.0321(8) 0.0210(7) 0.0216(7) 0.0045(6) -0.0115(6) -0.0122(6)
O7 0.0162(7) 0.0173(7) 0.0334(8) 0.0024(6) 0.0080(6) -0.0018(6)
O12 0.0349(8) 0.0193(7) 0.0191(7) 0.0006(5) -0.0075(6) -0.0126(6)
O6 0.0154(7) 0.0183(7) 0.0369(8) -0.0016(6) -0.0001(6) -0.0026(6)
O10 0.0259(8) 0.0165(7) 0.0326(8) 0.0054(6) -0.0072(6) -0.0060(6)
O8 0.0172(7) 0.0178(7) 0.0445(10) 0.0086(6) 0.0042(6) -0.0003(6)
O15 0.0246(8) 0.0243(8) 0.0306(8) 0.0058(6) -0.0053(6) -0.0078(6)
O4 0.0277(8) 0.0257(8) 0.0367(9) -0.0086(7) 0.0023(7) -0.0134(7)
O5 0.0188(7) 0.0286(8) 0.0503(10) -0.0049(8) -0.0055(7) -0.0079(7)
O1P 0.0466(10) 0.0234(8) 0.0352(9) -0.0069(7) 0.0070(8) -0.0161(8)
N3P 0.0216(8) 0.0180(8) 0.0199(8) -0.0016(6) -0.0018(6) -0.0082(7)
N2P 0.0301(9) 0.0179(8) 0.0199(8) -0.0021(6) -0.0013(7) -0.0125(7)
N1P 0.0214(8) 0.0192(8) 0.0204(8) 0.0002(6) 0.0023(6) -0.0072(7)
O14 0.0212(9) 0.0441(12) 0.0230(9) 0.0075(9) -0.0023(7) -0.0121(9)
O13 0.0297(10) 0.0447(12) 0.0731(15) 0.0192(11) 0.0161(10) 0.0060(9)
C20 0.0139(8) 0.0161(8) 0.0176(8) -0.0020(7) -0.0002(7) -0.0058(7)
C15 0.0145(8) 0.0148(8) 0.0182(8) -0.0016(7) -0.0006(7) -0.0046(7)
C3 0.0173(9) 0.0165(8) 0.0166(8) 0.0002(7) 0.0003(7) -0.0057(7)
C2 0.0143(8) 0.0140(8) 0.0185(9) 0.0012(7) -0.0010(7) -0.0044(7)
C1 0.0194(9) 0.0152(8) 0.0177(9) -0.0001(7) -0.0019(7) -0.0054(7)
C13 0.0179(9) 0.0154(8) 0.0150(8) 0.0018(7) 0.0021(7) -0.0053(7)
C8 0.0156(9) 0.0169(9) 0.0173(8) 0.0009(7) 0.0012(7) -0.0038(7)
C9 0.0201(9) 0.0157(8) 0.0151(8) 0.0012(7) 0.0023(7) -0.0045(7)
C22 0.0146(8) 0.0179(9) 0.0161(8) 0.0010(7) -0.0008(7) -0.0060(7)
C19 0.0180(9) 0.0140(8) 0.0198(9) 0.0014(7) -0.0011(7) -0.0068(7)
C17 0.0151(9) 0.0171(9) 0.0223(9) -0.0006(7) 0.0021(7) -0.0048(7)
C4 0.0186(9) 0.0166(9) 0.0203(9) -0.0019(7) -0.0006(7) -0.0077(7)
C21 0.0149(8) 0.0172(8) 0.0171(8) -0.0001(7) -0.0006(7) -0.0070(7)
C6 0.0192(9) 0.0137(8) 0.0166(8) 0.0002(7) 0.0028(7) -0.0032(7)
C27 0.0143(8) 0.0180(9) 0.0175(8) 0.0001(7) 0.0020(7) -0.0073(7)
C16 0.0164(9) 0.0150(8) 0.0169(8) -0.0014(7) 0.0010(7) -0.0058(7)
C14 0.0166(9) 0.0157(8) 0.0172(8) -0.0019(7) 0.0026(7) -0.0034(7)
C23 0.0143(8) 0.0174(9) 0.0171(8) -0.0010(7) 0.0014(7) -0.0066(7)
C18 0.0145(9) 0.0135(8) 0.0279(10) 0.0022(7) -0.0016(7) -0.0026(7)
C38 0.0166(9) 0.0171(9) 0.0277(10) 0.0005(7) -0.0048(7) -0.0063(7)
C12 0.0182(9) 0.0177(9) 0.0185(9) 0.0005(7) 0.0009(7) -0.0045(7)
C5 0.0196(9) 0.0130(8) 0.0239(9) -0.0004(7) 0.0041(7) -0.0063(7)
C24 0.0166(9) 0.0163(9) 0.0186(9) 0.0017(7) -0.0002(7) -0.0067(7)
C32 0.0212(9) 0.0202(9) 0.0170(9) -0.0006(7) -0.0005(7) -0.0053(8)
C25 0.0187(9) 0.0200(9) 0.0171(9) 0.0028(7) -0.0029(7) -0.0090(8)
C11P 0.0195(9) 0.0205(9) 0.0202(9) -0.0009(7) 0.0009(7) -0.0105(8)
C26 0.0200(9) 0.0182(9) 0.0176(9) -0.0009(7) -0.0005(7) -0.0090(7)
C7 0.0230(10) 0.0149(9) 0.0187(9) 0.0004(7) 0.0040(7) -0.0056(8)
C28 0.0173(9) 0.0169(8) 0.0166(8) -0.0007(7) -0.0002(7) -0.0076(7)
C11 0.0173(9) 0.0220(9) 0.0241(10) 0.0002(8) -0.0014(7) -0.0076(8)
C35 0.0155(9) 0.0195(9) 0.0202(9) -0.0016(7) -0.0002(7) -0.0066(7)
C10 0.0249(10) 0.0196(9) 0.0196(9) -0.0015(7) 0.0011(7) -0.0104(8)
C15P 0.0231(10) 0.0211(10) 0.0226(10) -0.0009(8) -0.0027(8) -0.0079(8)
C12P 0.0216(10) 0.0272(10) 0.0220(9) -0.0070(8) 0.0009(7) -0.0120(8)
C29 0.0234(10) 0.0214(10) 0.0162(9) 0.0020(7) 0.0016(7) 0.0000(8)
C2P 0.0232(10) 0.0168(9) 0.0250(10) 0.0003(7) 0.0076(8) -0.0056(8)
C13P 0.0191(9) 0.0330(11) 0.0196(9) -0.0042(8) -0.0017(7) -0.0093(9)
C39 0.0186(10) 0.0282(11) 0.0353(12) -0.0077(9) 0.0010(8) -0.0112(9)
C36 0.0206(9) 0.0197(9) 0.0268(10) -0.0027(8) -0.0055(8) -0.0066(8)
C14P 0.0199(9) 0.0227(10) 0.0233(10) 0.0015(8) -0.0016(8) -0.0063(8)
C3P 0.0188(9) 0.0237(10) 0.0252(10) 0.0034(8) 0.0053(8) -0.0052(8)
C37 0.0243(10) 0.0236(10) 0.0251(10) 0.0020(8) -0.0073(8) -0.0103(8)
C33 0.0288(11) 0.0278(11) 0.0304(11) -0.0077(9) -0.0031(9) -0.0096(9)
C8P 0.0199(10) 0.0262(11) 0.0372(12) 0.0102(9) 0.0086(9) -0.0048(9)
C4P 0.0212(10) 0.0270(11) 0.0276(11) 0.0005(9) 0.0009(8) -0.0042(9)
C1P 0.0307(11) 0.0197(10) 0.0327(11) -0.0017(8) 0.0109(9) -0.0112(9)
C5P 0.0255(11) 0.0403(13) 0.0307(12) 0.0015(10) -0.0024(9) -0.0104(10)
C34 0.0362(13) 0.0357(13) 0.0350(12) 0.0011(10) -0.0064(10) -0.0203(11)
C30 0.0379(13) 0.0220(11) 0.0260(11) 0.0046(9) 0.0071(10) 0.0076(10)
C6P 0.0236(11) 0.0518(16) 0.0308(12) 0.0140(11) -0.0040(9) -0.0127(11)
C7P 0.0192(10) 0.0405(14) 0.0404(13) 0.0198(11) 0.0003(9) -0.0058(10)
C10P 0.0346(13) 0.0166(10) 0.0471(14) -0.0023(9) 0.0161(11) -0.0062(9)
C9P 0.0276(12) 0.0207(11) 0.0533(16) 0.0092(10) 0.0124(11) -0.0022(9)
C31 0.0288(13) 0.0410(15) 0.0384(14) 0.0141(11) 0.0087(11) 0.0098(11)
O1E 0.061(2) 0.060(2) 0.0490(18) 0.0051(15) -0.0099(16) -0.0237(17)
O16 0.0253(16) 0.0247(15) 0.0232(15) 0.0016(12) -0.0038(12) -0.0006(13)
O16A 0.0229(18) 0.0245(18) 0.030(2) 0.0066(15) -0.0111(15) -0.0145(15)
C1E 0.057(3) 0.047(2) 0.058(3) -0.008(2) -0.021(2) -0.026(2)
C2E 0.068(3) 0.061(2) 0.066(3) 0.002(2) -0.021(2) -0.034(2)
C40 0.022(2) 0.027(2) 0.027(2) 0.0016(17) -0.0037(16) -0.0074(17)
C40A 0.026(2) 0.046(3) 0.033(2) -0.004(2) -0.0046(18) -0.020(2)
C14A 0.0166(9) 0.0157(8) 0.0172(8) -0.0019(7) 0.0026(7) -0.0034(7)
C32A 0.0212(9) 0.0202(9) 0.0170(9) -0.0006(7) -0.0005(7) -0.0053(8)
C33A 0.0288(11) 0.0278(11) 0.0304(11) -0.0077(9) -0.0031(9) -0.0096(9)
C34A 0.0362(13) 0.0357(13) 0.0350(12) 0.0011(10) -0.0064(10) -0.0203(11)
C38A 0.0166(9) 0.0171(9) 0.0277(10) 0.0005(7) -0.0048(7) -0.0063(7)
C28A 0.0173(9) 0.0169(8) 0.0166(8) -0.0007(7) -0.0002(7) -0.0076(7)
C39A 0.0186(10) 0.0282(11) 0.0353(12) -0.0077(9) 0.0010(8) -0.0112(9)
C40B 0.026(2) 0.046(3) 0.033(2) -0.004(2) -0.0046(18) -0.020(2)
C2F 0.068(3) 0.061(2) 0.066(3) 0.002(2) -0.021(2) -0.034(2)
C38B 0.0166(9) 0.0171(9) 0.0277(10) 0.0005(7) -0.0048(7) -0.0063(7)
C28B 0.0173(9) 0.0169(8) 0.0166(8) -0.0007(7) -0.0002(7) -0.0076(7)
C39B 0.0186(10) 0.0282(11) 0.0353(12) -0.0077(9) 0.0010(8) -0.0112(9)

loop_
_atom_type_symbol
_atom_type_description
_atom_type_scat_dispersion_real
_atom_type_scat_dispersion_imag
_atom_type_scat_source
C C -0.0020 0.0020 'International Tables Vol C Tables 4.2.6.8 and 6.1.1.4'
H H 0.0000 0.0000 'International Tables Vol C Tables 4.2.6.8 and 6.1.1.4'
N N -0.0031 0.0040 'International Tables Vol C Tables 4.2.6.8 and 6.1.1.4'
O O -0.0041 0.0074 'International Tables Vol C Tables 4.2.6.8 and 6.1.1.4'

loop_
_geom_angle_atom_site_label_1
_geom_angle_atom_site_label_2
_geom_angle_atom_site_label_3
_geom_angle
C3 O1 H1 109.5
C4 O2 H2 109.5
C19 O9 H9 109.4
C5 O3 H3 109.5
C25 O11 H11 109.5
C17 O7 H7 109.5
C26 O12 H12 109.5
C12 O6 H6 109.5
C24 O10 H10 109.5
C24 O10 H10' 111.4
H10 O10 H10' 133.9
C18 O8 H8 109.5
C37 O15 H15 109.5
C10 O4 H4 109.5
C11 O5 H5 109.5
C11P N3P C15P 117.16(17)
N1P N2P C11P 119.78(16)
N1P N2P H2P 120.1
C11P N2P H2P 120.1
C2P N1P N2P 119.61(18)
C34 O14 H14A 111.4
H14 O14 H14A 72.9
C31 O13 H13 97.2
C15 C20 C19 117.86(17)
C15 C20 C21 120.27(16)
C19 C20 C21 121.86(16)
C20 C15 C16 122.85(17)
C20 C15 H18 118.6
C16 C15 H18 118.6
O1 C3 C4 121.57(17)
O1 C3 C2 117.84(16)
C4 C3 C2 120.58(17)
C1 C2 C3 117.97(17)
C1 C2 C28 121.80(17)
C3 C2 C28 120.21(16)
C2 C1 C6 122.87(18)
C2 C1 H19 118.6
C6 C1 H19 118.6
C8 C13 C12 117.65(18)
C8 C13 C14 122.64(17)
C12 C13 C14 119.69(16)
C9 C8 C13 122.67(18)
C9 C8 H16 118.7
C13 C8 H16 118.7
C8 C9 C10 117.92(17)
C8 C9 C7 122.84(18)
C10 C9 C7 119.23(18)
C27 C22 C23 123.53(17)
C27 C22 H22 118.2
C23 C22 H22 118.2
O9 C19 C18 119.11(17)
O9 C19 C20 120.18(17)
C18 C19 C20 120.70(17)
O7 C17 C16 118.78(17)
O7 C17 C18 120.11(17)
C16 C17 C18 121.10(17)
O2 C4 C5 117.13(17)
O2 C4 C3 122.97(17)
C5 C4 C3 119.88(17)
C23 C21 C20 109.76(15)
C23 C21 C35 113.78(15)
C20 C21 C35 111.11(15)
C23 C21 H21 107.3
C20 C21 H21 107.3
C35 C21 H21 107.3
C5 C6 C1 117.43(17)
C5 C6 C7 121.22(17)
C1 C6 C7 121.31(17)
C22 C27 C26 117.14(17)
C22 C27 C28 123.02(17)
C26 C27 C28 119.85(17)
C17 C16 C15 117.93(17)
C17 C16 C14 120.70(16)
C15 C16 C14 121.29(16)
C13 C14 C16 111.01(15)
C13 C14 C32 114.47(15)
C16 C14 C32 111.14(16)
C13 C14 H20 106.6
C16 C14 H20 106.6
C32 C14 H20 106.6
C22 C23 C24 117.53(17)
C22 C23 C21 122.67(17)
C24 C23 C21 119.70(16)
O8 C18 C17 116.54(17)
O8 C18 C19 123.96(17)
C17 C18 C19 119.49(17)
C39 C38 C28 112.54(17)
C39 C38 H38A 109.1
C28 C38 H38A 109.1
C39 C38 H38B 109.1
C28 C38 H38B 109.1
H38A C38 H38B 107.8
O6 C12 C11 114.73(18)
O6 C12 C13 124.33(18)
C11 C12 C13 120.91(18)
O3 C5 C4 120.04(17)
O3 C5 C6 118.73(17)
C4 C5 C6 121.19(17)
O10 C24 C25 117.79(17)
O10 C24 C23 121.74(17)
C25 C24 C23 120.46(17)
C33 C32 C14 111.35(17)
C33 C32 H32A 109.4
C14 C32 H32A 109.4
C33 C32 H32B 109.4
C14 C32 H32B 109.4
H32A C32 H32B 108.0
O11 C25 C24 117.92(17)
O11 C25 C26 121.56(17)
C24 C25 C26 120.51(17)
N3P C11P N2P 118.46(17)
N3P C11P C12P 123.32(19)
N2P C11P C12P 118.15(18)
O12 C26 C25 114.64(17)
O12 C26 C27 124.53(17)
C25 C26 C27 120.83(17)
C9 C7 C6 109.73(15)
C9 C7 C29 114.92(17)
C6 C7 C29 111.25(16)
C9 C7 H17 106.8
C6 C7 H17 106.8
C29 C7 H17 106.8
C2 C28 C27 112.99(15)
C2 C28 C38 110.68(15)
C27 C28 C38 114.51(16)
C2 C28 H28 106.0
C27 C28 H28 106.0
C38 C28 H28 106.0
O5 C11 C12 122.59(18)
O5 C11 C10 117.43(18)
C12 C11 C10 119.95(19)
C36 C35 C21 112.80(16)
C36 C35 H35A 109.0
C21 C35 H35A 109.0
C36 C35 H35B 109.0
C21 C35 H35B 109.0
H35A C35 H35B 107.8
O4 C10 C11 115.41(18)
O4 C10 C9 123.74(18)
C11 C10 C9 120.83(18)
N3P C15P C14P 123.40(19)
N3P C15P H15P 118.3
C14P C15P H15P 118.3
C13P C12P C11P 118.14(19)
C13P C12P H12P 120.9
C11P C12P H12P 120.9
C7 C29 C30 110.76(19)
C7 C29 H29A 109.5
C30 C29 H29A 109.5
C7 C29 H29B 109.5
C30 C29 H29B 109.5
H29A C29 H29B 108.1
N1P C2P C3P 116.49(19)
N1P C2P C1P 123.4(2)
C3P C2P C1P 120.05(19)
C12P C13P C14P 119.59(19)
C12P C13P H13P 120.2
C14P C13P H13P 120.2
C40 C39 C38 120.0(2)
C40 C39 H39A 107.3
C38 C39 H39A 107.3
C40 C39 H39B 107.3
C38 C39 H39B 107.3
H39A C39 H39B 106.9
C37 C36 C35 112.69(17)
C37 C36 H36A 109.1
C35 C36 H36A 109.1
C37 C36 H36B 109.1
C35 C36 H36B 109.1
H36A C36 H36B 107.8
C15P C14P C13P 118.30(19)
C15P C14P H14P 120.9
C13P C14P H14P 120.9
C4P C3P C8P 118.2(2)
C4P C3P C2P 122.69(19)
C8P C3P C2P 119.1(2)
O15 C37 C36 112.90(17)
O15 C37 H37A 109.0
C36 C37 H37A 109.0
O15 C37 H37B 109.0
C36 C37 H37B 109.0
H37A C37 H37B 107.8
C34 C33 C32 115.48(19)
C34 C33 H33A 108.4
C32 C33 H33A 108.4
C34 C33 H33B 108.4
C32 C33 H33B 108.4
H33A C33 H33B 107.5
C7P C8P C3P 119.7(2)
C7P C8P C9P 121.9(2)
C3P C8P C9P 118.5(2)
C5P C4P C3P 121.1(2)
C5P C4P H4P 119.4
C3P C4P H4P 119.4
O1P C1P C10P 121.5(2)
O1P C1P C2P 121.1(2)
C10P C1P C2P 117.3(2)
C4P C5P C6P 120.0(3)
C4P C5P H5P 120.0
C6P C5P H5P 120.0
O14 C34 C33 112.9(2)
O14 C34 H34A 109.0
C33 C34 H34A 109.0
O14 C34 H34B 109.0
C33 C34 H34B 109.0
H34A C34 H34B 107.8
C31 C30 C29 114.3(2)
C31 C30 H30A 108.7
C29 C30 H30A 108.7
C31 C30 H30B 108.7
C29 C30 H30B 108.7
H30A C30 H30B 107.6
C7P C6P C5P 119.8(2)
C7P C6P H6P 120.1
C5P C6P H6P 120.1
C6P C7P C8P 121.0(2)
C6P C7P H7P 119.5
C8P C7P H7P 119.5
C9P C10P C1P 121.1(2)
C9P C10P H10P 119.5
C1P C10P H10P 119.5
C10P C9P C8P 124.0(2)
C10P C9P H9P 118.0
C8P C9P H9P 118.0
O13 C31 C30 109.3(2)
O13 C31 H31A 109.8
C30 C31 H31A 109.8
O13 C31 H31B 109.8
C30 C31 H31B 109.8
H31A C31 H31B 108.3
C1E O1E H3F1 100.4
H1E O1E H3F1 137.5
C40A O16A H16B 109.5
C40A O16A H16C 89.3
H16B O16A H16C 78.2
O1E C1E C2E 100.9(3)
O1E C1E H1E1 111.6
C2E C1E H1E1 111.6
O1E C1E H1E2 111.6
C2E C1E H1E2 111.6
H1E1 C1E H1E2 109.4
O1E C1E H3E1 113.5
C2E C1E H3E1 143.2
H1E1 C1E H3E1 44.2
H1E2 C1E H3E1 68.2
O1E C1E H3E2 128.3
C2E C1E H3E2 89.2
H1E1 C1E H3E2 111.0
H1E2 C1E H3E2 24.5
H3E1 C1E H3E2 79.8
C1E C2E H2E1 109.5
C1E C2E H2E2 109.5
H2E1 C2E H2E2 109.5
C1E C2E H2E3 109.5
H2E1 C2E H2E3 109.5
H2E2 C2E H2E3 109.5
C1E C2E H1E' 144.0
H2E1 C2E H1E' 47.0
H2E2 C2E H1E' 104.9
H2E3 C2E H1E' 67.4
O16 C40 C39 109.7(3)
O16 C40 H40A 109.7
C39 C40 H40A 109.7
O16 C40 H40B 109.7
C39 C40 H40B 109.7
H40A C40 H40B 108.2
O16A C40A H40C 108.4
O16A C40A H40D 108.4
H40C C40A H40D 107.4
C2E' O1E' H1E' 109.6
C2E' O1E' H1F' 108.7
H1E' O1E' H1F' 87.7
H3F1 C3F H3F2 109.6
H3F1 C3F H3F3 109.3
H3F2 C3F H3F3 109.8
H14A O14A H1F' 41.2
C2E' C3E' H3E1 109.6
C2E' C3E' H3E2 109.1
H3E1 C3E' H3E2 110.5
C2E' C3E' H3E3 109.3
H3E1 C3E' H3E3 109.2
H3E2 C3E' H3E3 109.1
C3E' C2E' O1E' 117.0(12)
C3E' C2E' H2E4 108.0
O1E' C2E' H2E4 108.0
C3E' C2E' H2E5 108.0
O1E' C2E' H2E5 108.0
H2E4 C2E' H2E5 107.3

loop_
_geom_bond_atom_site_label_1
_geom_bond_atom_site_label_2
_geom_bond_distance
O1 C3 1.372(2)
O1 H1 0.8400
O2 C4 1.379(2)
O2 H2 0.8400
O9 C19 1.385(2)
O9 H9 0.8401
O3 C5 1.380(2)
O3 H3 0.8400
O11 C25 1.368(2)
O11 H11 0.8400
O7 C17 1.370(2)
O7 H7 0.8400
O12 C26 1.377(2)
O12 H12 0.8400
O6 C12 1.372(2)
O6 H6 0.8400
O10 C24 1.373(2)
O10 H10 0.8400
O10 H10' 0.8377
O8 C18 1.361(2)
O8 H8 0.8400
O15 C37 1.418(3)
O15 H15 0.8400
O4 C10 1.379(2)
O4 H4 0.8400
O5 C11 1.372(2)
O5 H5 0.8400
O1P C1P 1.250(3)
N3P C11P 1.333(2)
N3P C15P 1.349(3)
N2P N1P 1.326(2)
N2P C11P 1.393(3)
N2P H2P 0.8800
N1P C2P 1.320(3)
O14 C34 1.417(3)
O14 H14 0.8400
O14 H14A 0.8815
O13 C31 1.438(3)
O13 H13 0.8484
C20 C15 1.392(3)
C20 C19 1.398(3)
C20 C21 1.525(2)
C15 C16 1.391(3)
C15 H18 0.9500
C3 C4 1.391(3)
C3 C2 1.395(3)
C2 C1 1.390(3)
C2 C28 1.524(3)
C1 C6 1.396(3)
C1 H19 0.9500
C13 C8 1.396(3)
C13 C12 1.400(3)
C13 C14 1.524(3)
C8 C9 1.391(3)
C8 H16 0.9500
C9 C10 1.397(3)
C9 C7 1.518(3)
C22 C27 1.394(3)
C22 C23 1.396(3)
C22 H22 0.9500
C19 C18 1.397(3)
C17 C16 1.389(3)
C17 C18 1.396(3)
C4 C5 1.388(3)
C21 C23 1.523(3)
C21 C35 1.538(3)
C21 H21 1.0000
C6 C5 1.393(3)
C6 C7 1.527(3)
C27 C26 1.399(3)
C27 C28 1.529(3)
C16 C14 1.533(3)
C14 C32 1.536(3)
C14 H20 1.0000
C23 C24 1.401(3)
C38 C39 1.528(3)
C38 C28 1.536(3)
C38 H38A 0.9900
C38 H38B 0.9900
C12 C11 1.387(3)
C24 C25 1.387(3)
C32 C33 1.532(3)
C32 H32A 0.9900
C32 H32B 0.9900
C25 C26 1.394(3)
C11P C12P 1.395(3)
C7 C29 1.529(3)
C7 H17 1.0000
C28 H28 1.0000
C11 C10 1.388(3)
C35 C36 1.526(3)
C35 H35A 0.9900
C35 H35B 0.9900
C15P C14P 1.377(3)
C15P H15P 0.9500
C12P C13P 1.374(3)
C12P H12P 0.9500
C29 C30 1.531(3)
C29 H29A 0.9900
C29 H29B 0.9900
C2P C3P 1.463(3)
C2P C1P 1.482(3)
C13P C14P 1.384(3)
C13P H13P 0.9500
C39 C40 1.462(5)
C39 H39A 0.9900
C39 H39B 0.9900
C36 C37 1.520(3)
C36 H36A 0.9900
C36 H36B 0.9900
C14P H14P 0.9500
C3P C4P 1.395(3)
C3P C8P 1.419(3)
C37 H37A 0.9900
C37 H37B 0.9900
C33 C34 1.497(3)
C33 H33A 0.9900
C33 H33B 0.9900
C8P C7P 1.398(4)
C8P C9P 1.444(4)
C4P C5P 1.385(3)
C4P H4P 0.9500
C1P C10P 1.439(3)
C5P C6P 1.397(3)
C5P H5P 0.9500
C34 H34A 0.9900
C34 H34B 0.9900
C30 C31 1.501(4)
C30 H30A 0.9900
C30 H30B 0.9900
C6P C7P 1.368(4)
C6P H6P 0.9500
C7P H7P 0.9500
C10P C9P 1.346(4)
C10P H10P 0.9500
C9P H9P 0.9500
C31 H31A 0.9900
C31 H31B 0.9900
O1E C1E 1.475(6)
O1E H1E 0.8400
O1E H3F1 1.3277
O16 C40 1.440(5)
O16 H16A 0.8400
O16A C40A 1.378(6)
O16A H16B 0.8400
O16A H16C 1.2469
C1E C2E 1.592(7)
C1E H1E1 0.9900
C1E H1E2 0.9900
C1E H3E1 1.3335
C1E H3E2 1.1509
C2E H2E1 0.9800
C2E H2E2 0.9800
C2E H2E3 0.9800
C2E H1E' 1.5233
C40 H40A 0.9900
C40 H40B 0.9900
C40A H40C 0.9900
C40A H40D 0.9900
O1E' C2E' 1.72(2)
O1E' H1E' 0.8456
O1E' H1F' 0.8458
C3F H3F1 0.9826
C3F H3F2 0.9758
C3F H3F3 0.9801
O14A H14A 0.8574
O14A H1F' 1.2862
O16B H16C 0.8489
C3E' C2E' 1.551(9)
C3E' H3E1 0.9734
C3E' H3E2 0.9749
C3E' H3E3 0.9895
C2E' H2E4 0.9900
C2E' H2E5 0.9900

loop_
_geom_torsion_atom_site_label_1
_geom_torsion_atom_site_label_2
_geom_torsion_atom_site_label_3
_geom_torsion_atom_site_label_4
_geom_torsion
C11P N2P N1P C2P 168.68(18)
C19 C20 C15 C16 1.4(3)
C21 C20 C15 C16 -177.80(17)
O1 C3 C2 C1 -178.19(16)
C4 C3 C2 C1 3.1(3)
O1 C3 C2 C28 3.0(3)
C4 C3 C2 C28 -175.72(17)
C3 C2 C1 C6 -1.9(3)
C28 C2 C1 C6 176.89(17)
C12 C13 C8 C9 -0.7(3)
C14 C13 C8 C9 177.56(17)
C13 C8 C9 C10 -0.3(3)
C13 C8 C9 C7 -178.84(17)
C15 C20 C19 O9 -178.29(17)
C21 C20 C19 O9 0.9(3)
C15 C20 C19 C18 0.7(3)
C21 C20 C19 C18 179.81(17)
O1 C3 C4 O2 1.4(3)
C2 C3 C4 O2 -179.89(17)
O1 C3 C4 C5 179.68(17)
C2 C3 C4 C5 -1.6(3)
C15 C20 C21 C23 -78.5(2)
C19 C20 C21 C23 102.4(2)
C15 C20 C21 C35 48.2(2)
C19 C20 C21 C35 -130.88(19)
C2 C1 C6 C5 -0.8(3)
C2 C1 C6 C7 176.75(17)
C23 C22 C27 C26 0.8(3)
C23 C22 C27 C28 -179.39(17)
O7 C17 C16 C15 -178.38(17)
C18 C17 C16 C15 2.0(3)
O7 C17 C16 C14 4.7(3)
C18 C17 C16 C14 -174.86(18)
C20 C15 C16 C17 -2.7(3)
C20 C15 C16 C14 174.17(17)
C8 C13 C14 C16 -98.1(2)
C12 C13 C14 C16 80.1(2)
C8 C13 C14 C32 28.7(2)
C12 C13 C14 C32 -153.13(17)
C17 C16 C14 C13 -102.4(2)
C15 C16 C14 C13 80.8(2)
C17 C16 C14 C32 128.93(19)
C15 C16 C14 C32 -47.8(2)
C27 C22 C23 C24 -0.4(3)
C27 C22 C23 C21 -176.77(17)
C20 C21 C23 C22 94.1(2)
C35 C21 C23 C22 -31.1(2)
C20 C21 C23 C24 -82.3(2)
C35 C21 C23 C24 152.53(17)
O7 C17 C18 O8 -1.0(3)
C16 C17 C18 O8 178.58(19)
O7 C17 C18 C19 -179.71(18)
C16 C17 C18 C19 -0.1(3)
O9 C19 C18 O8 -0.9(3)
C20 C19 C18 O8 -179.86(19)
O9 C19 C18 C17 177.70(18)
C20 C19 C18 C17 -1.3(3)
C8 C13 C12 O6 -178.39(17)
C14 C13 C12 O6 3.3(3)
C8 C13 C12 C11 -0.3(3)
C14 C13 C12 C11 -178.61(17)
O2 C4 C5 O3 -0.6(3)
C3 C4 C5 O3 -178.96(17)
O2 C4 C5 C6 177.22(17)
C3 C4 C5 C6 -1.1(3)
C1 C6 C5 O3 -179.86(17)
C7 C6 C5 O3 2.6(3)
C1 C6 C5 C4 2.3(3)
C7 C6 C5 C4 -175.22(17)
C22 C23 C24 O10 -178.89(17)
C21 C23 C24 O10 -2.4(3)
C22 C23 C24 C25 -0.1(3)
C21 C23 C24 C25 176.40(17)
C13 C14 C32 C33 173.33(17)
C16 C14 C32 C33 -59.9(2)
O10 C24 C25 O11 -0.1(3)
C23 C24 C25 O11 -178.89(17)
O10 C24 C25 C26 178.98(17)
C23 C24 C25 C26 0.2(3)
C15P N3P C11P N2P -174.88(18)
C15P N3P C11P C12P 2.1(3)
N1P N2P C11P N3P 8.3(3)
N1P N2P C11P C12P -168.77(18)
O11 C25 C26 O12 -0.7(3)
C24 C25 C26 O12 -179.67(17)
O11 C25 C26 C27 179.29(17)
C24 C25 C26 C27 0.3(3)
C22 C27 C26 O12 179.23(17)
C28 C27 C26 O12 -0.6(3)
C22 C27 C26 C25 -0.7(3)
C28 C27 C26 C25 179.44(17)
C8 C9 C7 C6 97.7(2)
C10 C9 C7 C6 -80.8(2)
C8 C9 C7 C29 -28.6(3)
C10 C9 C7 C29 152.92(18)
C5 C6 C7 C9 101.5(2)
C1 C6 C7 C9 -76.0(2)
C5 C6 C7 C29 -130.2(2)
C1 C6 C7 C29 52.4(2)
C1 C2 C28 C27 81.2(2)
C3 C2 C28 C27 -100.0(2)
C1 C2 C28 C38 -48.7(2)
C3 C2 C28 C38 130.02(18)
C22 C27 C28 C2 -95.3(2)
C26 C27 C28 C2 84.5(2)
C22 C27 C28 C38 32.6(2)
C26 C27 C28 C38 -147.55(18)
C39 C38 C28 C2 -166.08(16)
C39 C38 C28 C27 64.8(2)
O6 C12 C11 O5 -1.4(3)
C13 C12 C11 O5 -179.65(19)
O6 C12 C11 C10 -179.45(18)
C13 C12 C11 C10 2.3(3)
C23 C21 C35 C36 -178.37(16)
C20 C21 C35 C36 57.2(2)
O5 C11 C10 O4 -0.1(3)
C12 C11 C10 O4 178.01(18)
O5 C11 C10 C9 178.51(18)
C12 C11 C10 C9 -3.3(3)
C8 C9 C10 O4 -179.14(18)
C7 C9 C10 O4 -0.6(3)
C8 C9 C10 C11 2.3(3)
C7 C9 C10 C11 -179.09(18)
C11P N3P C15P C14P 0.8(3)
N3P C11P C12P C13P -2.8(3)
N2P C11P C12P C13P 174.16(18)
C9 C7 C29 C30 -162.75(17)
C6 C7 C29 C30 71.8(2)
N2P N1P C2P C3P -174.95(17)
N2P N1P C2P C1P 3.1(3)
C11P C12P C13P C14P 0.7(3)
C28 C38 C39 C40 159.6(3)
C21 C35 C36 C37 176.49(17)
N3P C15P C14P C13P -2.7(3)
C12P C13P C14P C15P 1.9(3)
N1P C2P C3P C4P 2.4(3)
C1P C2P C3P C4P -175.66(19)
N1P C2P C3P C8P -179.81(18)
C1P C2P C3P C8P 2.1(3)
C35 C36 C37 O15 50.6(2)
C14 C32 C33 C34 -177.14(19)
C4P C3P C8P C7P -3.3(3)
C2P C3P C8P C7P 178.80(19)
C4P C3P C8P C9P 176.29(19)
C2P C3P C8P C9P -1.6(3)
C8P C3P C4P C5P 3.4(3)
C2P C3P C4P C5P -178.8(2)
N1P C2P C1P O1P -0.6(3)
C3P C2P C1P O1P 177.4(2)
N1P C2P C1P C10P 179.7(2)
C3P C2P C1P C10P -2.3(3)
C3P C4P C5P C6P -1.2(3)
C32 C33 C34 O14 -57.8(3)
C7 C29 C30 C31 -163.16(19)
C4P C5P C6P C7P -1.2(4)
C5P C6P C7P C8P 1.2(4)
C3P C8P C7P C6P 1.1(3)
C9P C8P C7P C6P -178.5(2)
O1P C1P C10P C9P -177.6(2)
C2P C1P C10P C9P 2.1(3)
C1P C10P C9P C8P -1.7(4)
C7P C8P C9P C10P -179.0(2)
C3P C8P C9P C10P 1.4(3)
C29 C30 C31 O13 77.7(3)
C38 C39 C40 O16 -60.6(4)
